data_4088581
loop_
_publ_author_name
'Smit, Wietse'
'Koudriavtsev, Vitali'
'Occhipinti, Giovanni'
'T\"ornroos, Karl W.'
'Jensen, Vidar R.'

_publ_section_title
;
 Phosphine-Based Z-Selective Ruthenium Olefin Metathesis Catalysts
;
_journal_issue 11
_journal_name_full Organometallics
_journal_page_first 1825
_journal_paper_doi 10.1021/acs.organomet.6b00214
_journal_volume 35
_journal_year 2016
_chemical_formula_moiety 'C52 H55 O4 P Ru S2, C H2 Cl2'
_chemical_formula_sum 'C53 H57 Cl2 O4 P Ru S2'
_chemical_formula_weight 1025.04
_space_group_crystal_system monoclinic
_space_group_IT_number 14
_space_group_name_Hall '-P 2yn'
_space_group_name_H-M_alt 'P 1 21/n 1'
_atom_sites_solution_hydrogens geom
_audit_creation_method SHELXL-2014
_cell_angle_alpha 90
_cell_angle_beta 94.9320(10)
_cell_angle_gamma 90
_cell_formula_units_Z 4
_cell_length_a 13.0441(10)
_cell_length_b 23.8002(18)
_cell_length_c 15.4295(12)
_cell_measurement_reflns_used 9753
_cell_measurement_temperature 103(2)
_cell_measurement_theta_max 30.96
_cell_measurement_theta_min 2.30
_cell_volume 4772.4(6)
_computing_cell_refinement 'SAINT. Ver. 8.34A. Bruker-AXS, 2014'
_computing_data_collection 'APEX2. Ver. 2014.11-0. Bruker-AXS, 2014'
_computing_data_reduction 'SAINT. Ver. 8.34A. Bruker-AXS, 2014'
_computing_structure_refinement
;
SHELXL-2014/7. Sheldrick G.M., Acta Cryst. (2015). C71, 3-8.
;
_computing_structure_solution
;
SHELXT. Sheldrick G.M., Acta Cryst. (2015). A71, 3-8.
;
_diffrn_ambient_temperature 103(2)
_diffrn_measured_fraction_theta_full 1.000
_diffrn_measured_fraction_theta_max 0.999
_diffrn_measurement_device_type 'Bruker APEX-II CCD'
_diffrn_measurement_method '\w scans'
_diffrn_radiation_type MoK\a
_diffrn_radiation_wavelength 0.71073
_diffrn_reflns_av_R_equivalents 0.0346
_diffrn_reflns_av_unetI/netI 0.0232
_diffrn_reflns_Laue_measured_fraction_full 1.000
_diffrn_reflns_Laue_measured_fraction_max 0.999
_diffrn_reflns_limit_h_max 18
_diffrn_reflns_limit_h_min -18
_diffrn_reflns_limit_k_max 34
_diffrn_reflns_limit_k_min -34
_diffrn_reflns_limit_l_max 22
_diffrn_reflns_limit_l_min -22
_diffrn_reflns_number 84499
_diffrn_reflns_point_group_measured_fraction_full 1.000
_diffrn_reflns_point_group_measured_fraction_max 0.999
_diffrn_reflns_theta_full 25.242
_diffrn_reflns_theta_max 31.000
_diffrn_reflns_theta_min 1.711
_diffrn_source 'rotating anode'
_exptl_absorpt_coefficient_mu 0.607
_exptl_absorpt_correction_type multi-scan
_exptl_absorpt_process_details
;
SADABS. Ver. 2014/3 
Krause, L., Herbst-Irmer, R., Sheldrick, G. M. & Stalke, D. (2015). 
J. Appl. Crystallogr. 48.
;
_exptl_crystal_colour purple-brown
_exptl_crystal_density_diffrn 1.427
_exptl_crystal_description 'irregular prism'
_exptl_crystal_F_000 2128
_exptl_crystal_size_max 0.31
_exptl_crystal_size_mid 0.28
_exptl_crystal_size_min 0.11
_exptl_transmission_factor_max 0.7462
_exptl_transmission_factor_min 0.6000
_refine_diff_density_max 1.366
_refine_diff_density_min -0.940
_refine_diff_density_rms 0.093
_refine_ls_extinction_method none
_refine_ls_goodness_of_fit_ref 1.060
_refine_ls_hydrogen_treatment constr
_refine_ls_matrix_type full
_refine_ls_number_parameters 570
_refine_ls_number_reflns 15193
_refine_ls_number_restraints 0
_refine_ls_restrained_S_all 1.060
_refine_ls_R_factor_all 0.0487
_refine_ls_R_factor_gt 0.0411
_refine_ls_shift/su_max 0.002
_refine_ls_shift/su_mean 0.000
_refine_ls_structure_factor_coef Fsqd
_refine_ls_weighting_details 'w=1/[\s^2^(Fo^2^)+(0.0488P)^2^+6.5861P] where P=(Fo^2^+2Fc^2^)/3'
_refine_ls_weighting_scheme calc
_refine_ls_wR_factor_gt 0.1030
_refine_ls_wR_factor_ref 0.1086
_reflns_Friedel_coverage 0.000
_reflns_number_gt 13180
_reflns_number_total 15193
_reflns_threshold_expression 'I > 2\s(I)'
_cod_data_source_file om6b00214_si_004.cif
_cod_data_source_block Compound6
_cod_original_sg_symbol_H-M 'P 21/n'
_cod_database_code 4088581
_shelx_space_group_comment
;
The symmetry employed for this shelxl refinement is uniquely defined
by the following loop, which should always be used as a source of
symmetry information in preference to the above space-group names.
They are only intended as comments.
;
_shelxl_version_number 2014-2

loop_
_space_group_symop_operation_xyz
'x, y, z'
'-x+1/2, y+1/2, -z+1/2'
'-x, -y, -z'
'x-1/2, -y-1/2, z-1/2'

loop_
_atom_site_label
_atom_site_type_symbol
_atom_site_fract_x
_atom_site_fract_y
_atom_site_fract_z
_atom_site_U_iso_or_equiv
_atom_site_adp_type
_atom_site_occupancy
_atom_site_site_symmetry_order
_atom_site_calc_flag
_atom_site_refinement_flags_posn
_atom_site_refinement_flags_adp
Ru1 Ru 0.32820(2) 0.36853(2) 0.30520(2) 0.01577(4) Uani 1 1 d . .
Cl1 Cl 0.42069(12) 0.11571(5) 0.34168(9) 0.0913(4) Uani 1 1 d . .
S1 S 0.21387(4) 0.26892(2) 0.29251(3) 0.02192(9) Uani 1 1 d . .
P1 P 0.22735(3) 0.38309(2) 0.41660(3) 0.01643(9) Uani 1 1 d . .
O1 O 0.21263(11) 0.31787(6) 0.23192(9) 0.0221(3) Uani 1 1 d . .
C1 C 0.11556(15) 0.28386(8) 0.36151(13) 0.0214(3) Uani 1 1 d . .
Cl2 Cl 0.27364(8) 0.14513(4) 0.46573(6) 0.0616(2) Uani 1 1 d . .
S2 S 0.47018(3) 0.38722(2) 0.39840(3) 0.01878(9) Uani 1 1 d . .
O2 O 0.31221(12) 0.27077(6) 0.34588(10) 0.0250(3) Uani 1 1 d . .
C2 C 0.11704(14) 0.33382(8) 0.40997(13) 0.0198(3) Uani 1 1 d . .
O3 O 0.18888(14) 0.21665(7) 0.24980(12) 0.0317(3) Uani 1 1 d . .
C3 C 0.16374(14) 0.45169(8) 0.42832(12) 0.0189(3) Uani 1 1 d . .
H3 H 0.1227 0.4480 0.4799 0.023 Uiso 1 1 calc R U
O4 O 0.40421(12) 0.35505(6) 0.17448(10) 0.0258(3) Uani 1 1 d . .
C4 C 0.24364(15) 0.49792(9) 0.45168(14) 0.0234(4) Uani 1 1 d . .
H4A H 0.2856 0.4875 0.5058 0.028 Uiso 1 1 calc R U
H4B H 0.2902 0.5013 0.4046 0.028 Uiso 1 1 calc R U
C5 C 0.19061(17) 0.55455(9) 0.46443(15) 0.0271(4) Uani 1 1 d . .
H5A H 0.1499 0.5523 0.5156 0.033 Uiso 1 1 calc R U
H5B H 0.2434 0.5842 0.4757 0.033 Uiso 1 1 calc R U
C6 C 0.12003(19) 0.56993(9) 0.38415(16) 0.0298(4) Uani 1 1 d . .
H6A H 0.0864 0.6064 0.3938 0.036 Uiso 1 1 calc R U
H6B H 0.1613 0.5740 0.3336 0.036 Uiso 1 1 calc R U
C7 C 0.03823(16) 0.52504(9) 0.36471(15) 0.0264(4) Uani 1 1 d . .
H7A H -0.0057 0.5356 0.3117 0.032 Uiso 1 1 calc R U
H7B H -0.0061 0.5230 0.4136 0.032 Uiso 1 1 calc R U
C8 C 0.08621(15) 0.46712(8) 0.35119(13) 0.0219(3) Uani 1 1 d . .
H8A H 0.1216 0.4674 0.2969 0.026 Uiso 1 1 calc R U
H8B H 0.0312 0.4384 0.3450 0.026 Uiso 1 1 calc R U
C9 C 0.28993(14) 0.36925(9) 0.52765(12) 0.0205(3) Uani 1 1 d . .
H9 H 0.3524 0.3937 0.5344 0.025 Uiso 1 1 calc R U
C10 C 0.32880(17) 0.30811(9) 0.53617(15) 0.0272(4) Uani 1 1 d . .
H10A H 0.2695 0.2821 0.5286 0.033 Uiso 1 1 calc R U
H10B H 0.3747 0.3002 0.4897 0.033 Uiso 1 1 calc R U
C11 C 0.3874(2) 0.29804(11) 0.62512(16) 0.0362(5) Uani 1 1 d . .
H11A H 0.4081 0.2581 0.6301 0.043 Uiso 1 1 calc R U
H11B H 0.4507 0.3212 0.6301 0.043 Uiso 1 1 calc R U
C12 C 0.3221(2) 0.31275(15) 0.69839(18) 0.0488(8) Uani 1 1 d . .
H12A H 0.3629 0.3072 0.7549 0.059 Uiso 1 1 calc R U
H12B H 0.2619 0.2873 0.6965 0.059 Uiso 1 1 calc R U
C13 C 0.28539(19) 0.37332(14) 0.69118(15) 0.0410(7) Uani 1 1 d . .
H13A H 0.3455 0.3988 0.6980 0.049 Uiso 1 1 calc R U
H13B H 0.2410 0.3815 0.7385 0.049 Uiso 1 1 calc R U
C14 C 0.22506(16) 0.38424(12) 0.60321(14) 0.0314(5) Uani 1 1 d . .
H14A H 0.2051 0.4244 0.5991 0.038 Uiso 1 1 calc R U
H14B H 0.1613 0.3614 0.5987 0.038 Uiso 1 1 calc R U
C15 C 0.03178(15) 0.34425(9) 0.45697(14) 0.0236(4) Uani 1 1 d . .
H15 H 0.0292 0.3781 0.4894 0.028 Uiso 1 1 calc R U
C16 C -0.04950(16) 0.30611(10) 0.45732(15) 0.0275(4) Uani 1 1 d . .
H16 H -0.1063 0.3141 0.4900 0.033 Uiso 1 1 calc R U
C17 C -0.04749(17) 0.25671(10) 0.41021(15) 0.0289(4) Uani 1 1 d . .
H17 H -0.1024 0.2306 0.4110 0.035 Uiso 1 1 calc R U
C18 C 0.03478(17) 0.24554(9) 0.36191(15) 0.0269(4) Uani 1 1 d . .
H18 H 0.0362 0.2118 0.3291 0.032 Uiso 1 1 calc R U
C19 C 0.58311(13) 0.39639(8) 0.34308(12) 0.0178(3) Uani 1 1 d . .
C20 C 0.60053(14) 0.44547(8) 0.29485(12) 0.0188(3) Uani 1 1 d . .
C21 C 0.68919(14) 0.45015(8) 0.25079(13) 0.0206(3) Uani 1 1 d . .
H21 H 0.6982 0.4828 0.2169 0.025 Uiso 1 1 calc R U
C22 C 0.76506(14) 0.40867(8) 0.25471(13) 0.0199(3) Uani 1 1 d . .
C23 C 0.74952(14) 0.36201(8) 0.30643(13) 0.0205(3) Uani 1 1 d . .
H23 H 0.8015 0.3340 0.3126 0.025 Uiso 1 1 calc R U
C24 C 0.66073(14) 0.35462(8) 0.34967(12) 0.0187(3) Uani 1 1 d . .
C25 C 0.65511(14) 0.30188(8) 0.40140(13) 0.0191(3) Uani 1 1 d . .
C26 C 0.64495(16) 0.30223(9) 0.49024(13) 0.0236(4) Uani 1 1 d . .
H26 H 0.6328 0.3367 0.5186 0.028 Uiso 1 1 calc R U
C27 C 0.65234(18) 0.25270(10) 0.53842(15) 0.0301(4) Uani 1 1 d . .
H27 H 0.6464 0.2537 0.5993 0.036 Uiso 1 1 calc R U
C28 C 0.66843(18) 0.20177(9) 0.49748(17) 0.0311(5) Uani 1 1 d . .
H28 H 0.6743 0.1680 0.5304 0.037 Uiso 1 1 calc R U
C29 C 0.67575(18) 0.20045(9) 0.40951(17) 0.0317(5) Uani 1 1 d . .
H29 H 0.6849 0.1656 0.3811 0.038 Uiso 1 1 calc R U
C30 C 0.66983(17) 0.25016(9) 0.36145(15) 0.0260(4) Uani 1 1 d . .
H30 H 0.6759 0.2488 0.3006 0.031 Uiso 1 1 calc R U
C31 C 0.85770(14) 0.41379(9) 0.20572(13) 0.0208(3) Uani 1 1 d . .
C32 C 0.91885(16) 0.36694(9) 0.19254(15) 0.0261(4) Uani 1 1 d . .
H32 H 0.9017 0.3317 0.2162 0.031 Uiso 1 1 calc R U
C33 C 1.00467(17) 0.37125(11) 0.14521(16) 0.0301(4) Uani 1 1 d . .
H33 H 1.0459 0.3390 0.1376 0.036 Uiso 1 1 calc R U
C34 C 1.03060(16) 0.42183(11) 0.10920(15) 0.0313(5) Uani 1 1 d . .
H34 H 1.0884 0.4244 0.0760 0.038 Uiso 1 1 calc R U
C35 C 0.97189(17) 0.46833(10) 0.12198(15) 0.0301(4) Uani 1 1 d . .
H35 H 0.9894 0.5033 0.0976 0.036 Uiso 1 1 calc R U
C36 C 0.88666(16) 0.46492(9) 0.17043(14) 0.0264(4) Uani 1 1 d . .
H36 H 0.8477 0.4978 0.1796 0.032 Uiso 1 1 calc R U
C37 C 0.53103(14) 0.49485(8) 0.29057(14) 0.0218(4) Uani 1 1 d . .
C38 C 0.50289(16) 0.51995(9) 0.36742(16) 0.0273(4) Uani 1 1 d . .
H38 H 0.5238 0.5035 0.4222 0.033 Uiso 1 1 calc R U
C39 C 0.44462(19) 0.56876(10) 0.3633(2) 0.0399(6) Uani 1 1 d . .
H39 H 0.4257 0.5855 0.4155 0.048 Uiso 1 1 calc R U
C40 C 0.41388(18) 0.59323(10) 0.2850(2) 0.0462(8) Uani 1 1 d . .
H40 H 0.3729 0.6263 0.2831 0.055 Uiso 1 1 calc R U
C41 C 0.44262(19) 0.56971(10) 0.2082(2) 0.0421(7) Uani 1 1 d . .
H41 H 0.4225 0.5871 0.1539 0.051 Uiso 1 1 calc R U
C42 C 0.50125(17) 0.52047(9) 0.21101(16) 0.0292(4) Uani 1 1 d . .
H42 H 0.5209 0.5044 0.1586 0.035 Uiso 1 1 calc R U
C43 C 0.36774(16) 0.39658(9) 0.11752(13) 0.0235(4) Uani 1 1 d . .
C44 C 0.31479(15) 0.43942(8) 0.15678(13) 0.0208(3) Uani 1 1 d . .
C45 C 0.30048(14) 0.43613(8) 0.24877(12) 0.0183(3) Uani 1 1 d . .
H45 H 0.2775 0.4678 0.2792 0.022 Uiso 1 1 calc R U
C46 C 0.27494(17) 0.48429(10) 0.10493(15) 0.0283(4) Uani 1 1 d . .
H46 H 0.2400 0.5141 0.1310 0.034 Uiso 1 1 calc R U
C47 C 0.2858(2) 0.48568(12) 0.01650(16) 0.0387(6) Uani 1 1 d . .
H47 H 0.2585 0.5160 -0.0182 0.046 Uiso 1 1 calc R U
C48 C 0.3372(2) 0.44219(13) -0.02052(16) 0.0427(6) Uani 1 1 d . .
H48 H 0.3439 0.4428 -0.0813 0.051 Uiso 1 1 calc R U
C49 C 0.3790(2) 0.39782(11) 0.02866(15) 0.0338(5) Uani 1 1 d . .
H49 H 0.4150 0.3686 0.0021 0.041 Uiso 1 1 calc R U
C50 C 0.45845(19) 0.30814(10) 0.13488(17) 0.0337(5) Uani 1 1 d . .
H50 H 0.4213 0.2984 0.0774 0.040 Uiso 1 1 calc R U
C51 C 0.56806(19) 0.32649(12) 0.12082(18) 0.0372(5) Uani 1 1 d . .
H51A H 0.6023 0.2968 0.0901 0.056 Uiso 1 1 calc R U
H51B H 0.6063 0.3334 0.1773 0.056 Uiso 1 1 calc R U
H51C H 0.5658 0.3610 0.0861 0.056 Uiso 1 1 calc R U
C52 C 0.4563(2) 0.25880(11) 0.1941(2) 0.0422(6) Uani 1 1 d . .
H52A H 0.5022 0.2295 0.1751 0.063 Uiso 1 1 calc R U
H52B H 0.3860 0.2441 0.1925 0.063 Uiso 1 1 calc R U
H52C H 0.4793 0.2703 0.2536 0.063 Uiso 1 1 calc R U
C53 C 0.3946(2) 0.15881(12) 0.4280(2) 0.0463(7) Uani 1 1 d . .
H53A H 0.3972 0.1985 0.4094 0.056 Uiso 1 1 calc R U
H53B H 0.4486 0.1533 0.4764 0.056 Uiso 1 1 calc R U

loop_
_atom_site_aniso_label
_atom_site_aniso_U_11
_atom_site_aniso_U_22
_atom_site_aniso_U_33
_atom_site_aniso_U_23
_atom_site_aniso_U_13
_atom_site_aniso_U_12
Ru1 0.01487(7) 0.01480(7) 0.01805(7) 0.00129(5) 0.00382(5) 0.00108(4)
Cl1 0.1275(11) 0.0628(6) 0.0853(8) -0.0349(6) 0.0193(7) -0.0083(7)
S1 0.0240(2) 0.01610(19) 0.0260(2) -0.00169(16) 0.00426(17) -0.00155(16)
P1 0.01310(19) 0.0179(2) 0.0186(2) 0.00043(16) 0.00295(15) -0.00040(15)
O1 0.0242(7) 0.0205(6) 0.0216(6) -0.0005(5) 0.0020(5) -0.0025(5)
C1 0.0203(8) 0.0196(8) 0.0242(9) 0.0028(7) 0.0023(7) -0.0020(6)
Cl2 0.0679(5) 0.0536(5) 0.0618(5) 0.0088(4) -0.0037(4) -0.0118(4)
S2 0.01360(18) 0.0237(2) 0.0195(2) 0.00362(16) 0.00421(15) 0.00144(15)
O2 0.0244(7) 0.0189(6) 0.0320(8) 0.0024(6) 0.0037(6) 0.0028(5)
C2 0.0159(7) 0.0209(8) 0.0224(8) 0.0027(7) 0.0014(6) -0.0020(6)
O3 0.0385(9) 0.0194(7) 0.0381(9) -0.0071(6) 0.0079(7) -0.0058(6)
C3 0.0156(7) 0.0198(8) 0.0218(8) -0.0025(6) 0.0041(6) 0.0009(6)
O4 0.0286(7) 0.0205(6) 0.0299(8) 0.0005(6) 0.0117(6) 0.0025(6)
C4 0.0198(8) 0.0243(9) 0.0264(9) -0.0066(7) 0.0043(7) -0.0033(7)
C5 0.0286(10) 0.0221(9) 0.0315(10) -0.0068(8) 0.0076(8) -0.0019(7)
C6 0.0354(11) 0.0217(9) 0.0331(11) -0.0007(8) 0.0084(9) 0.0031(8)
C7 0.0247(9) 0.0241(9) 0.0306(10) -0.0003(8) 0.0040(8) 0.0071(7)
C8 0.0188(8) 0.0226(9) 0.0242(9) -0.0031(7) 0.0013(7) 0.0026(7)
C9 0.0155(8) 0.0280(9) 0.0181(8) 0.0043(7) 0.0026(6) -0.0014(6)
C10 0.0256(9) 0.0265(10) 0.0289(10) 0.0104(8) -0.0008(8) -0.0051(8)
C11 0.0337(12) 0.0392(13) 0.0346(12) 0.0180(10) -0.0039(9) -0.0043(10)
C12 0.0325(12) 0.079(2) 0.0339(13) 0.0318(14) -0.0009(10) -0.0110(13)
C13 0.0239(10) 0.081(2) 0.0185(9) 0.0055(11) 0.0041(8) -0.0058(11)
C14 0.0183(9) 0.0565(15) 0.0200(9) 0.0030(9) 0.0046(7) -0.0009(9)
C15 0.0155(8) 0.0286(10) 0.0269(9) -0.0008(8) 0.0035(7) -0.0021(7)
C16 0.0170(8) 0.0358(11) 0.0300(10) 0.0026(8) 0.0042(7) -0.0050(8)
C17 0.0241(9) 0.0307(10) 0.0315(11) 0.0038(8) 0.0005(8) -0.0103(8)
C18 0.0273(10) 0.0226(9) 0.0306(10) 0.0005(8) 0.0014(8) -0.0079(7)
C19 0.0133(7) 0.0209(8) 0.0197(8) 0.0019(6) 0.0043(6) 0.0019(6)
C20 0.0157(7) 0.0199(8) 0.0212(8) 0.0021(6) 0.0037(6) 0.0013(6)
C21 0.0177(8) 0.0199(8) 0.0248(9) 0.0035(7) 0.0053(7) 0.0008(6)
C22 0.0155(8) 0.0227(8) 0.0222(8) 0.0023(7) 0.0050(6) 0.0005(6)
C23 0.0157(8) 0.0224(8) 0.0241(9) 0.0050(7) 0.0057(6) 0.0030(6)
C24 0.0157(7) 0.0201(8) 0.0207(8) 0.0036(6) 0.0040(6) 0.0020(6)
C25 0.0135(7) 0.0208(8) 0.0236(8) 0.0058(7) 0.0045(6) 0.0023(6)
C26 0.0266(9) 0.0212(9) 0.0232(9) 0.0023(7) 0.0024(7) 0.0024(7)
C27 0.0348(11) 0.0299(11) 0.0265(10) 0.0100(8) 0.0074(8) 0.0052(9)
C28 0.0292(10) 0.0238(10) 0.0421(12) 0.0136(9) 0.0142(9) 0.0064(8)
C29 0.0325(11) 0.0194(9) 0.0457(13) 0.0025(9) 0.0180(10) 0.0047(8)
C30 0.0268(10) 0.0242(9) 0.0287(10) 0.0014(8) 0.0127(8) 0.0036(7)
C31 0.0144(7) 0.0264(9) 0.0220(8) 0.0010(7) 0.0045(6) -0.0014(6)
C32 0.0211(9) 0.0274(10) 0.0309(10) 0.0019(8) 0.0091(8) 0.0018(7)
C33 0.0190(9) 0.0407(12) 0.0315(11) 0.0007(9) 0.0082(8) 0.0044(8)
C34 0.0188(9) 0.0449(13) 0.0316(11) -0.0008(9) 0.0095(8) -0.0059(8)
C35 0.0249(10) 0.0351(11) 0.0315(11) 0.0053(9) 0.0092(8) -0.0080(8)
C36 0.0218(9) 0.0280(10) 0.0302(10) 0.0022(8) 0.0067(7) -0.0018(7)
C37 0.0150(8) 0.0172(8) 0.0334(10) 0.0031(7) 0.0027(7) 0.0001(6)
C38 0.0213(9) 0.0205(9) 0.0415(12) -0.0008(8) 0.0110(8) 0.0000(7)
C39 0.0267(11) 0.0185(9) 0.077(2) -0.0068(11) 0.0206(12) -0.0003(8)
C40 0.0206(10) 0.0179(10) 0.100(2) 0.0028(12) 0.0058(12) 0.0019(8)
C41 0.0278(11) 0.0225(10) 0.0726(19) 0.0178(11) -0.0154(12) -0.0045(8)
C42 0.0239(9) 0.0222(9) 0.0399(12) 0.0102(8) -0.0054(8) -0.0035(7)
C43 0.0249(9) 0.0243(9) 0.0221(9) -0.0006(7) 0.0057(7) -0.0070(7)
C44 0.0197(8) 0.0216(8) 0.0211(8) 0.0019(7) 0.0016(6) -0.0051(6)
C45 0.0186(8) 0.0160(7) 0.0205(8) 0.0015(6) 0.0024(6) 0.0009(6)
C46 0.0266(10) 0.0281(10) 0.0293(10) 0.0094(8) -0.0019(8) -0.0060(8)
C47 0.0411(13) 0.0458(14) 0.0281(11) 0.0162(10) -0.0033(9) -0.0106(11)
C48 0.0500(15) 0.0578(17) 0.0206(10) 0.0072(10) 0.0046(10) -0.0180(13)
C49 0.0377(12) 0.0415(13) 0.0238(10) -0.0050(9) 0.0115(9) -0.0112(10)
C50 0.0328(11) 0.0311(11) 0.0386(12) -0.0076(9) 0.0118(9) 0.0027(9)
C51 0.0292(11) 0.0422(13) 0.0424(13) -0.0107(11) 0.0154(10) 0.0000(10)
C52 0.0459(15) 0.0334(12) 0.0495(15) -0.0017(11) 0.0158(12) 0.0106(11)
C53 0.0560(17) 0.0287(12) 0.0512(16) 0.0016(11) -0.0137(13) 0.0082(11)

loop_
_atom_type_symbol
_atom_type_description
_atom_type_scat_dispersion_real
_atom_type_scat_dispersion_imag
_atom_type_scat_source
C C 0.0033 0.0016 'International Tables Vol C Tables 4.2.6.8 and 6.1.1.4'
H H 0.0000 0.0000 'International Tables Vol C Tables 4.2.6.8 and 6.1.1.4'
Cl Cl 0.1484 0.1585 'International Tables Vol C Tables 4.2.6.8 and 6.1.1.4'
O O 0.0106 0.0060 'International Tables Vol C Tables 4.2.6.8 and 6.1.1.4'
P P 0.1023 0.0942 'International Tables Vol C Tables 4.2.6.8 and 6.1.1.4'
Ru Ru -1.2594 0.8363 'International Tables Vol C Tables 4.2.6.8 and 6.1.1.4'
S S 0.1246 0.1234 'International Tables Vol C Tables 4.2.6.8 and 6.1.1.4'

loop_
_geom_angle_atom_site_label_1
_geom_angle_atom_site_label_2
_geom_angle_atom_site_label_3
_geom_angle
C45 Ru1 O1 97.99(7)
C45 Ru1 P1 96.93(6)
O1 Ru1 P1 93.29(4)
C45 Ru1 S2 103.98(6)
O1 Ru1 S2 157.44(4)
P1 Ru1 S2 89.138(18)
C45 Ru1 O4 78.12(7)
O1 Ru1 O4 78.58(6)
P1 Ru1 O4 169.66(4)
S2 Ru1 O4 100.83(4)
C45 Ru1 O2 159.89(7)
O1 Ru1 O2 61.98(5)
P1 Ru1 O2 83.25(4)
S2 Ru1 O2 96.14(4)
O4 Ru1 O2 98.25(5)
C45 Ru1 S1 128.48(6)
O1 Ru1 S1 31.90(4)
P1 Ru1 S1 80.962(16)
S2 Ru1 S1 127.310(17)
O4 Ru1 S1 94.94(4)
O2 Ru1 S1 31.53(4)
O3 S1 O2 116.02(10)
O3 S1 O1 113.57(10)
O2 S1 O1 106.88(9)
O3 S1 C1 107.64(10)
O2 S1 C1 107.48(9)
O1 S1 C1 104.49(9)
O3 S1 Ru1 150.09(7)
O2 S1 Ru1 59.96(6)
O1 S1 Ru1 50.19(6)
C1 S1 Ru1 101.35(7)
C3 P1 C2 102.22(9)
C3 P1 C9 103.38(9)
C2 P1 C9 102.46(9)
C3 P1 Ru1 120.09(6)
C2 P1 Ru1 110.98(7)
C9 P1 Ru1 115.54(6)
S1 O1 Ru1 97.91(7)
C18 C1 C2 121.84(19)
C18 C1 S1 117.25(16)
C2 C1 S1 120.83(14)
C19 S2 Ru1 112.41(6)
S1 O2 Ru1 88.51(7)
C15 C2 C1 116.78(17)
C15 C2 P1 120.44(15)
C1 C2 P1 122.74(14)
C4 C3 C8 113.45(17)
C4 C3 P1 110.76(13)
C8 C3 P1 113.97(13)
C4 C3 H3 106.0
C8 C3 H3 106.0
P1 C3 H3 106.0
C43 O4 C50 115.34(17)
C43 O4 Ru1 107.56(12)
C50 O4 Ru1 135.25(14)
C5 C4 C3 110.77(16)
C5 C4 H4A 109.5
C3 C4 H4A 109.5
C5 C4 H4B 109.5
C3 C4 H4B 109.5
H4A C4 H4B 108.1
C6 C5 C4 110.75(17)
C6 C5 H5A 109.5
C4 C5 H5A 109.5
C6 C5 H5B 109.5
C4 C5 H5B 109.5
H5A C5 H5B 108.1
C7 C6 C5 110.86(18)
C7 C6 H6A 109.5
C5 C6 H6A 109.5
C7 C6 H6B 109.5
C5 C6 H6B 109.5
H6A C6 H6B 108.1
C6 C7 C8 111.72(17)
C6 C7 H7A 109.3
C8 C7 H7A 109.3
C6 C7 H7B 109.3
C8 C7 H7B 109.3
H7A C7 H7B 107.9
C7 C8 C3 110.96(16)
C7 C8 H8A 109.4
C3 C8 H8A 109.4
C7 C8 H8B 109.4
C3 C8 H8B 109.4
H8A C8 H8B 108.0
C14 C9 C10 110.61(18)
C14 C9 P1 115.43(14)
C10 C9 P1 111.10(14)
C14 C9 H9 106.4
C10 C9 H9 106.4
P1 C9 H9 106.4
C11 C10 C9 111.0(2)
C11 C10 H10A 109.4
C9 C10 H10A 109.4
C11 C10 H10B 109.4
C9 C10 H10B 109.4
H10A C10 H10B 108.0
C12 C11 C10 111.3(2)
C12 C11 H11A 109.4
C10 C11 H11A 109.4
C12 C11 H11B 109.4
C10 C11 H11B 109.4
H11A C11 H11B 108.0
C11 C12 C13 111.0(2)
C11 C12 H12A 109.4
C13 C12 H12A 109.4
C11 C12 H12B 109.4
C13 C12 H12B 109.4
H12A C12 H12B 108.0
C12 C13 C14 111.1(2)
C12 C13 H13A 109.4
C14 C13 H13A 109.4
C12 C13 H13B 109.4
C14 C13 H13B 109.4
H13A C13 H13B 108.0
C13 C14 C9 110.95(18)
C13 C14 H14A 109.4
C9 C14 H14A 109.4
C13 C14 H14B 109.4
C9 C14 H14B 109.4
H14A C14 H14B 108.0
C16 C15 C2 121.6(2)
C16 C15 H15 119.2
C2 C15 H15 119.2
C17 C16 C15 120.1(2)
C17 C16 H16 119.9
C15 C16 H16 119.9
C16 C17 C18 119.78(19)
C16 C17 H17 120.1
C18 C17 H17 120.1
C17 C18 C1 119.9(2)
C17 C18 H18 120.1
C1 C18 H18 120.1
C20 C19 C24 118.13(16)
C20 C19 S2 122.08(14)
C24 C19 S2 119.74(14)
C21 C20 C19 119.99(17)
C21 C20 C37 116.38(17)
C19 C20 C37 123.59(16)
C20 C21 C22 122.46(17)
C20 C21 H21 118.8
C22 C21 H21 118.8
C23 C22 C21 116.84(17)
C23 C22 C31 121.49(17)
C21 C22 C31 121.67(17)
C22 C23 C24 122.81(17)
C22 C23 H23 118.6
C24 C23 H23 118.6
C23 C24 C19 119.62(17)
C23 C24 C25 116.25(16)
C19 C24 C25 124.12(16)
C26 C25 C30 117.99(18)
C26 C25 C24 122.41(18)
C30 C25 C24 119.34(17)
C25 C26 C27 120.9(2)
C25 C26 H26 119.5
C27 C26 H26 119.5
C28 C27 C26 120.1(2)
C28 C27 H27 120.0
C26 C27 H27 120.0
C29 C28 C27 119.8(2)
C29 C28 H28 120.1
C27 C28 H28 120.1
C28 C29 C30 120.1(2)
C28 C29 H29 119.9
C30 C29 H29 119.9
C29 C30 C25 121.1(2)
C29 C30 H30 119.5
C25 C30 H30 119.5
C32 C31 C36 117.49(18)
C32 C31 C22 120.59(18)
C36 C31 C22 121.93(18)
C33 C32 C31 120.9(2)
C33 C32 H32 119.6
C31 C32 H32 119.6
C34 C33 C32 120.8(2)
C34 C33 H33 119.6
C32 C33 H33 119.6
C35 C34 C33 119.2(2)
C35 C34 H34 120.4
C33 C34 H34 120.4
C34 C35 C36 120.8(2)
C34 C35 H35 119.6
C36 C35 H35 119.6
C35 C36 C31 120.9(2)
C35 C36 H36 119.5
C31 C36 H36 119.5
C42 C37 C38 118.9(2)
C42 C37 C20 120.57(19)
C38 C37 C20 120.19(19)
C39 C38 C37 120.0(2)
C39 C38 H38 120.0
C37 C38 H38 120.0
C40 C39 C38 120.9(3)
C40 C39 H39 119.5
C38 C39 H39 119.5
C39 C40 C41 120.0(2)
C39 C40 H40 120.0
C41 C40 H40 120.0
C40 C41 C42 119.8(3)
C40 C41 H41 120.1
C42 C41 H41 120.1
C37 C42 C41 120.3(3)
C37 C42 H42 119.9
C41 C42 H42 119.9
O4 C43 C49 125.6(2)
O4 C43 C44 113.73(17)
C49 C43 C44 120.6(2)
C43 C44 C46 118.63(19)
C43 C44 C45 119.65(18)
C46 C44 C45 121.70(19)
C44 C45 Ru1 118.13(14)
C44 C45 H45 120.9
Ru1 C45 H45 120.9
C47 C46 C44 121.0(2)
C47 C46 H46 119.5
C44 C46 H46 119.5
C48 C47 C46 118.9(2)
C48 C47 H47 120.5
C46 C47 H47 120.5
C47 C48 C49 121.8(2)
C47 C48 H48 119.1
C49 C48 H48 119.1
C48 C49 C43 119.1(2)
C48 C49 H49 120.5
C43 C49 H49 120.5
O4 C50 C52 107.85(19)
O4 C50 C51 109.2(2)
C52 C50 C51 112.3(2)
O4 C50 H50 109.1
C52 C50 H50 109.1
C51 C50 H50 109.1
C50 C51 H51A 109.5
C50 C51 H51B 109.5
H51A C51 H51B 109.5
C50 C51 H51C 109.5
H51A C51 H51C 109.5
H51B C51 H51C 109.5
C50 C52 H52A 109.5
C50 C52 H52B 109.5
H52A C52 H52B 109.5
C50 C52 H52C 109.5
H52A C52 H52C 109.5
H52B C52 H52C 109.5
Cl1 C53 Cl2 112.61(18)
Cl1 C53 H53A 109.1
Cl2 C53 H53A 109.1
Cl1 C53 H53B 109.1
Cl2 C53 H53B 109.1
H53A C53 H53B 107.8

loop_
_geom_bond_atom_site_label_1
_geom_bond_atom_site_label_2
_geom_bond_distance
Ru1 C45 1.8501(18)
Ru1 O1 2.1706(14)
Ru1 P1 2.2790(5)
Ru1 S2 2.2886(5)
Ru1 O4 2.3448(15)
Ru1 O2 2.4236(15)
Ru1 S1 2.7988(5)
Cl1 C53 1.738(3)
S1 O3 1.4321(16)
S1 O2 1.4641(16)
S1 O1 1.4931(15)
S1 C1 1.772(2)
P1 C3 1.8473(19)
P1 C2 1.8522(19)
P1 C9 1.863(2)
C1 C18 1.394(3)
C1 C2 1.404(3)
Cl2 C53 1.759(4)
S2 C19 1.7783(18)
C2 C15 1.401(3)
C3 C4 1.537(3)
C3 C8 1.539(3)
C3 H3 1.0000
O4 C43 1.380(3)
O4 C50 1.481(3)
C4 C5 1.535(3)
C4 H4A 0.9900
C4 H4B 0.9900
C5 C6 1.523(3)
C5 H5A 0.9900
C5 H5B 0.9900
C6 C7 1.522(3)
C6 H6A 0.9900
C6 H6B 0.9900
C7 C8 1.535(3)
C7 H7A 0.9900
C7 H7B 0.9900
C8 H8A 0.9900
C8 H8B 0.9900
C9 C14 1.540(3)
C9 C10 1.543(3)
C9 H9 1.0000
C10 C11 1.531(3)
C10 H10A 0.9900
C10 H10B 0.9900
C11 C12 1.514(4)
C11 H11A 0.9900
C11 H11B 0.9900
C12 C13 1.520(5)
C12 H12A 0.9900
C12 H12B 0.9900
C13 C14 1.531(3)
C13 H13A 0.9900
C13 H13B 0.9900
C14 H14A 0.9900
C14 H14B 0.9900
C15 C16 1.396(3)
C15 H15 0.9500
C16 C17 1.384(3)
C16 H16 0.9500
C17 C18 1.384(3)
C17 H17 0.9500
C18 H18 0.9500
C19 C20 1.414(3)
C19 C24 1.416(2)
C20 C21 1.395(3)
C20 C37 1.482(3)
C21 C22 1.396(3)
C21 H21 0.9500
C22 C23 1.392(3)
C22 C31 1.484(3)
C23 C24 1.397(2)
C23 H23 0.9500
C24 C25 1.493(3)
C25 C26 1.388(3)
C25 C30 1.397(3)
C26 C27 1.393(3)
C26 H26 0.9500
C27 C28 1.391(3)
C27 H27 0.9500
C28 C29 1.369(3)
C28 H28 0.9500
C29 C30 1.395(3)
C29 H29 0.9500
C30 H30 0.9500
C31 C32 1.396(3)
C31 C36 1.398(3)
C32 C33 1.392(3)
C32 H32 0.9500
C33 C34 1.380(3)
C33 H33 0.9500
C34 C35 1.370(4)
C34 H34 0.9500
C35 C36 1.394(3)
C35 H35 0.9500
C36 H36 0.9500
C37 C42 1.396(3)
C37 C38 1.405(3)
C38 C39 1.387(3)
C38 H38 0.9500
C39 C40 1.370(5)
C39 H39 0.9500
C40 C41 1.391(5)
C40 H40 0.9500
C41 C42 1.398(3)
C41 H41 0.9500
C42 H42 0.9500
C43 C49 1.392(3)
C43 C44 1.398(3)
C44 C46 1.407(3)
C44 C45 1.449(3)
C45 H45 0.9500
C46 C47 1.384(3)
C46 H46 0.9500
C47 C48 1.383(4)
C47 H47 0.9500
C48 C49 1.385(4)
C48 H48 0.9500
C49 H49 0.9500
C50 C52 1.490(4)
C50 C51 1.528(3)
C50 H50 1.0000
C51 H51A 0.9800
C51 H51B 0.9800
C51 H51C 0.9800
C52 H52A 0.9800
C52 H52B 0.9800
C52 H52C 0.9800
C53 H53A 0.9900
C53 H53B 0.9900

loop_
_geom_torsion_atom_site_label_1
_geom_torsion_atom_site_label_2
_geom_torsion_atom_site_label_3
_geom_torsion_atom_site_label_4
_geom_torsion
O3 S1 O1 Ru1 -150.17(9)
O2 S1 O1 Ru1 -20.93(9)
C1 S1 O1 Ru1 92.82(8)
O3 S1 C1 C18 -1.0(2)
O2 S1 C1 C18 -126.61(17)
O1 S1 C1 C18 120.07(17)
Ru1 S1 C1 C18 171.56(15)
O3 S1 C1 C2 -177.70(16)
O2 S1 C1 C2 56.65(18)
O1 S1 C1 C2 -56.67(18)
Ru1 S1 C1 C2 -5.18(17)
O3 S1 O2 Ru1 146.29(9)
O1 S1 O2 Ru1 18.48(8)
C1 S1 O2 Ru1 -93.22(8)
C18 C1 C2 C15 -1.8(3)
S1 C1 C2 C15 174.77(15)
C18 C1 C2 P1 175.72(16)
S1 C1 C2 P1 -7.7(2)
C3 P1 C2 C15 -34.11(18)
C9 P1 C2 C15 72.76(18)
Ru1 P1 C2 C15 -163.35(14)
C3 P1 C2 C1 148.44(17)
C9 P1 C2 C1 -104.69(17)
Ru1 P1 C2 C1 19.20(18)
C2 P1 C3 C4 169.67(14)
C9 P1 C3 C4 63.51(15)
Ru1 P1 C3 C4 -67.03(15)
C2 P1 C3 C8 -60.97(15)
C9 P1 C3 C8 -167.13(14)
Ru1 P1 C3 C8 62.33(15)
C8 C3 C4 C5 52.3(2)
P1 C3 C4 C5 -178.10(14)
C3 C4 C5 C6 -55.6(2)
C4 C5 C6 C7 58.9(2)
C5 C6 C7 C8 -57.8(2)
C6 C7 C8 C3 53.1(2)
C4 C3 C8 C7 -50.9(2)
P1 C3 C8 C7 -178.86(14)
C3 P1 C9 C14 41.43(18)
C2 P1 C9 C14 -64.56(18)
Ru1 P1 C9 C14 174.64(14)
C3 P1 C9 C10 168.38(13)
C2 P1 C9 C10 62.40(15)
Ru1 P1 C9 C10 -58.40(14)
C14 C9 C10 C11 -54.8(2)
P1 C9 C10 C11 175.69(15)
C9 C10 C11 C12 55.9(3)
C10 C11 C12 C13 -56.9(3)
C11 C12 C13 C14 57.1(3)
C12 C13 C14 C9 -56.3(3)
C10 C9 C14 C13 55.0(3)
P1 C9 C14 C13 -177.81(18)
C1 C2 C15 C16 1.6(3)
P1 C2 C15 C16 -176.03(17)
C2 C15 C16 C17 -0.3(3)
C15 C16 C17 C18 -0.8(3)
C16 C17 C18 C1 0.5(3)
C2 C1 C18 C17 0.8(3)
S1 C1 C18 C17 -175.89(17)
Ru1 S2 C19 C20 74.09(17)
Ru1 S2 C19 C24 -108.48(15)
C24 C19 C20 C21 4.1(3)
S2 C19 C20 C21 -178.45(15)
C24 C19 C20 C37 -173.27(18)
S2 C19 C20 C37 4.2(3)
C19 C20 C21 C22 -2.5(3)
C37 C20 C21 C22 175.08(19)
C20 C21 C22 C23 -1.1(3)
C20 C21 C22 C31 178.54(19)
C21 C22 C23 C24 3.1(3)
C31 C22 C23 C24 -176.59(19)
C22 C23 C24 C19 -1.4(3)
C22 C23 C24 C25 179.05(19)
C20 C19 C24 C23 -2.2(3)
S2 C19 C24 C23 -179.76(15)
C20 C19 C24 C25 177.28(18)
S2 C19 C24 C25 -0.2(3)
C23 C24 C25 C26 120.8(2)
C19 C24 C25 C26 -58.8(3)
C23 C24 C25 C30 -53.3(3)
C19 C24 C25 C30 127.2(2)
C30 C25 C26 C27 1.9(3)
C24 C25 C26 C27 -172.21(19)
C25 C26 C27 C28 -1.1(3)
C26 C27 C28 C29 -0.8(4)
C27 C28 C29 C30 1.7(4)
C28 C29 C30 C25 -0.8(3)
C26 C25 C30 C29 -1.0(3)
C24 C25 C30 C29 173.3(2)
C23 C22 C31 C32 15.9(3)
C21 C22 C31 C32 -163.8(2)
C23 C22 C31 C36 -164.8(2)
C21 C22 C31 C36 15.5(3)
C36 C31 C32 C33 -0.6(3)
C22 C31 C32 C33 178.7(2)
C31 C32 C33 C34 -0.9(4)
C32 C33 C34 C35 1.3(4)
C33 C34 C35 C36 -0.2(4)
C34 C35 C36 C31 -1.3(4)
C32 C31 C36 C35 1.7(3)
C22 C31 C36 C35 -177.7(2)
C21 C20 C37 C42 48.6(3)
C19 C20 C37 C42 -133.9(2)
C21 C20 C37 C38 -124.8(2)
C19 C20 C37 C38 52.7(3)
C42 C37 C38 C39 1.3(3)
C20 C37 C38 C39 174.85(19)
C37 C38 C39 C40 -0.1(3)
C38 C39 C40 C41 -1.2(4)
C39 C40 C41 C42 1.2(4)
C38 C37 C42 C41 -1.3(3)
C20 C37 C42 C41 -174.76(19)
C40 C41 C42 C37 0.0(3)
C50 O4 C43 C49 -0.8(3)
Ru1 O4 C43 C49 -167.72(18)
C50 O4 C43 C44 178.49(18)
Ru1 O4 C43 C44 11.6(2)
O4 C43 C44 C46 179.45(17)
C49 C43 C44 C46 -1.2(3)
O4 C43 C44 C45 -1.8(3)
C49 C43 C44 C45 177.59(19)
C43 C44 C45 Ru1 -12.9(2)
C46 C44 C45 Ru1 165.89(15)
O1 Ru1 C45 C44 -62.48(15)
P1 Ru1 C45 C44 -156.81(14)
S2 Ru1 C45 C44 112.36(14)
O4 Ru1 C45 C44 13.99(14)
O2 Ru1 C45 C44 -67.5(3)
S1 Ru1 C45 C44 -72.86(16)
C43 C44 C46 C47 1.3(3)
C45 C44 C46 C47 -177.5(2)
C44 C46 C47 C48 -0.3(4)
C46 C47 C48 C49 -0.9(4)
C47 C48 C49 C43 1.0(4)
O4 C43 C49 C48 179.4(2)
C44 C43 C49 C48 0.1(3)
C43 O4 C50 C52 -158.5(2)
Ru1 O4 C50 C52 3.6(3)
C43 O4 C50 C51 79.2(3)
Ru1 O4 C50 C51 -118.7(2)
